data_4316433
loop_
_publ_author_name
'Minghuey Shieh'
'Chien-Nan Lin'
'Chia-Yeh Miu'
'Miao-Hsing Hsu'
'Yi-Wen Pan'
'Li-Fang Ho'

_publ_section_title
;
 Chromium-Manganese Selenide Carbonyl Complexes: Paramagnetic Clusters and
 Relevance to C=O Activation of Acetone
;
_journal_name_full 'Inorganic Chemistry'
_journal_page_first 8056
_journal_page_last 8066
_journal_paper_doi 10.1021/ic101118y
_journal_volume 49
_journal_year 2010
_chemical_formula_moiety 'C20 Cr2 Mn3 O20 Se2'
_chemical_formula_sum 'C20 Cr2 Mn3 O20 Se2'
_chemical_formula_weight 986.94
_chemical_name_systematic
;
 ?
;
_space_group_IT_number 12
_symmetry_cell_setting monoclinic
_symmetry_space_group_name_Hall '-C 2y'
_symmetry_space_group_name_H-M 'C 1 2/m 1'
_atom_sites_solution_primary direct
_atom_sites_solution_secondary difmap
_audit_creation_method SHELXL-97
_cell_angle_alpha 90.00
_cell_angle_beta 98.817(3)
_cell_angle_gamma 90.00
_cell_formula_units_Z 2
_cell_length_a 13.4240(5)
_cell_length_b 20.1030(8)
_cell_length_c 9.2310(3)
_cell_measurement_reflns_used 9762
_cell_measurement_temperature 298(2)
_cell_measurement_theta_max 25.028
_cell_measurement_theta_min 1.958
_cell_volume 2461.66(16)
_computing_cell_refinement 'HKL Scalepack (Otwinowski & Minor 1997)'
_computing_data_collection 'Collect (Nonius BV, 1997-2000)'
_computing_data_reduction 'HKL Denzo and Scalepack'
_computing_molecular_graphics 'Ortep-3 for Windows (Farrugia, 1997)'
_computing_publication_material 'WinGX publication routines (Farrugia, 1999)'
_computing_structure_refinement 'SHELXL-97 (Sheldrick, 1997)'
_computing_structure_solution 'SHELXS-97 (Sheldrick, 1997)'
_diffrn_ambient_temperature 298(2)
_diffrn_detector_area_resol_mean 9
_diffrn_measured_fraction_theta_full 0.997
_diffrn_measured_fraction_theta_max 0.997
_diffrn_measurement_device_type KappaCCD
_diffrn_measurement_method 'CCD rotation images, thick slices'
_diffrn_radiation_monochromator graphite
_diffrn_radiation_source 'fine-focus sealed tube'
_diffrn_radiation_type MoK\a
_diffrn_radiation_wavelength 0.71073
_diffrn_reflns_av_R_equivalents 0.0679
_diffrn_reflns_av_sigmaI/netI 0.0539
_diffrn_reflns_limit_h_max 15
_diffrn_reflns_limit_h_min -15
_diffrn_reflns_limit_k_max 23
_diffrn_reflns_limit_k_min -23
_diffrn_reflns_limit_l_max 10
_diffrn_reflns_limit_l_min -10
_diffrn_reflns_number 9630
_diffrn_reflns_theta_full 25.00
_diffrn_reflns_theta_max 25.00
_diffrn_reflns_theta_min 2.03
_exptl_absorpt_coefficient_mu 2.707
_exptl_absorpt_correction_T_max 0.7216
_exptl_absorpt_correction_T_min 0.6655
_exptl_absorpt_correction_type multi-scan
_exptl_absorpt_process_details
;
 ?
;
_exptl_crystal_colour black
_exptl_crystal_density_diffrn 1.332
_exptl_crystal_density_method 'not measured'
_exptl_crystal_description prism
_exptl_crystal_F_000 942
_exptl_crystal_size_max 0.3
_exptl_crystal_size_mid 0.1
_exptl_crystal_size_min 0.05
_refine_diff_density_max 0.557
_refine_diff_density_min -0.664
_refine_diff_density_rms 0.215
_refine_ls_extinction_method none
_refine_ls_goodness_of_fit_ref 1.180
_refine_ls_matrix_type full
_refine_ls_number_parameters 130
_refine_ls_number_reflns 2232
_refine_ls_number_restraints 0
_refine_ls_restrained_S_all 1.180
_refine_ls_R_factor_all 0.0674
_refine_ls_R_factor_gt 0.0496
_refine_ls_shift/su_max 0.000
_refine_ls_shift/su_mean 0.000
_refine_ls_structure_factor_coef Fsqd
_refine_ls_weighting_details 'calc w=1/[\s^2^(Fo^2^)+(0.0722P)^2^+4.0013P] where P=(Fo^2^+2Fc^2^)/3'
_refine_ls_weighting_scheme calc
_refine_ls_wR_factor_gt 0.1412
_refine_ls_wR_factor_ref 0.1516
_reflns_number_gt 1701
_reflns_number_total 2232
_reflns_threshold_expression >2sigma(I)
_cod_data_source_file ic101118y_si_002_2.cif
_cod_data_source_block 2
_cod_original_sg_symbol_H-M 'C 2/m'
_cod_database_code 4316433

loop_
_symmetry_equiv_pos_as_xyz
'x, y, z'
'-x, y, -z'
'x+1/2, y+1/2, z'
'-x+1/2, y+1/2, -z'
'-x, -y, -z'
'x, -y, z'
'-x+1/2, -y+1/2, -z'
'x+1/2, -y+1/2, z'

loop_
_atom_site_label
_atom_site_type_symbol
_atom_site_fract_x
_atom_site_fract_y
_atom_site_fract_z
_atom_site_U_iso_or_equiv
_atom_site_adp_type
_atom_site_occupancy
_atom_site_symmetry_multiplicity
_atom_site_calc_flag
_atom_site_refinement_flags
_atom_site_disorder_assembly
_atom_site_disorder_group
Se1 Se 0.10182(5) 0.0000 0.44756(7) 0.0347(3) Uani 1 2 d S . .
Mn1 Mn 0.0000 0.09552(6) 0.5000 0.0530(4) Uani 1 2 d S . .
Mn2 Mn 0.06493(17) 0.0000 0.6926(2) 0.0407(6) Uani 0.50 2 d SP . .
Cr1 Cr 0.26933(8) 0.0000 0.35145(11) 0.0354(3) Uani 1 2 d S . .
O1 O 0.3521(4) -0.1037(3) 0.5754(5) 0.0798(15) Uani 1 1 d . . .
O2 O 0.4678(5) 0.0000 0.2367(7) 0.0716(19) Uani 1 2 d S . .
O3 O 0.1886(4) 0.1097(2) 0.1374(5) 0.0669(13) Uani 1 1 d . . .
O4 O -0.1459(4) 0.1971(2) 0.5667(5) 0.0703(13) Uani 1 1 d . . .
O5 O 0.0938(5) 0.1310(4) 0.8122(6) 0.123(3) Uani 1 1 d . . .
O6 O 0.0000 0.0000 1.0000 0.096(4) Uani 1 4 d S . .
O7 O 0.2779(9) 0.0000 0.8321(15) 0.088(5) Uani 0.50 2 d SP . .
C1 C 0.3181(4) -0.0657(3) 0.4928(6) 0.0477(14) Uani 1 1 d . . .
C2 C 0.3905(7) 0.0000 0.2807(9) 0.052(2) Uani 1 2 d S . .
C3 C 0.2177(4) 0.0684(3) 0.2172(6) 0.0434(13) Uani 1 1 d . . .
C4 C -0.0908(5) 0.1574(3) 0.5409(6) 0.0491(15) Uani 1 1 d . . .
C5 C 0.0670(5) 0.1037(4) 0.7181(8) 0.0643(19) Uani 1 1 d . . .
C6 C 0.0178(13) 0.0000 0.8662(18) 0.055(5) Uani 0.50 2 d SP . .
C7 C 0.1926(15) 0.0000 0.7788(18) 0.059(5) Uani 0.50 2 d SP . .

loop_
_atom_site_aniso_label
_atom_site_aniso_U_11
_atom_site_aniso_U_22
_atom_site_aniso_U_33
_atom_site_aniso_U_23
_atom_site_aniso_U_13
_atom_site_aniso_U_12
Se1 0.0351(4) 0.0314(5) 0.0386(5) 0.000 0.0089(3) 0.000
Mn1 0.0493(8) 0.0305(7) 0.0840(10) 0.000 0.0252(7) 0.000
Mn2 0.0361(12) 0.0557(16) 0.0304(11) 0.000 0.0051(9) 0.000
Cr1 0.0342(7) 0.0395(8) 0.0324(6) 0.000 0.0052(5) 0.000
O1 0.080(3) 0.082(4) 0.074(3) 0.030(3) 0.000(3) 0.019(3)
O2 0.057(4) 0.076(5) 0.091(5) 0.000 0.042(4) 0.000
O3 0.085(3) 0.056(3) 0.057(3) 0.022(2) 0.004(2) 0.005(3)
O4 0.076(3) 0.051(3) 0.088(3) -0.012(2) 0.027(3) 0.021(3)
O5 0.125(6) 0.171(7) 0.070(4) -0.059(4) 0.007(3) -0.032(5)
O6 0.096(8) 0.131(10) 0.073(7) 0.000 0.049(6) 0.000
O7 0.026(7) 0.152(16) 0.083(9) 0.000 -0.003(6) 0.000
C1 0.045(3) 0.052(4) 0.045(3) 0.001(3) 0.002(3) 0.002(3)
C2 0.062(6) 0.038(5) 0.058(5) 0.000 0.014(4) 0.000
C3 0.047(3) 0.041(4) 0.043(3) -0.001(3) 0.011(2) -0.011(3)
C4 0.055(4) 0.043(4) 0.047(3) 0.007(3) 0.001(3) -0.013(3)
C5 0.065(4) 0.068(5) 0.064(4) -0.022(4) 0.022(3) -0.017(4)
C6 0.049(10) 0.067(13) 0.047(10) 0.000 -0.001(8) 0.000
C7 0.066(13) 0.071(13) 0.039(9) 0.000 0.006(8) 0.000

loop_
_atom_type_symbol
_atom_type_description
_atom_type_scat_dispersion_real
_atom_type_scat_dispersion_imag
_atom_type_scat_source
C C 0.0033 0.0016 'International Tables Vol C Tables 4.2.6.8 and 6.1.1.4'
H H 0.0000 0.0000 'International Tables Vol C Tables 4.2.6.8 and 6.1.1.4'
Cr Cr 0.3209 0.6236 'International Tables Vol C Tables 4.2.6.8 and 6.1.1.4'
Mn Mn 0.3368 0.7283 'International Tables Vol C Tables 4.2.6.8 and 6.1.1.4'
N N 0.0061 0.0033 'International Tables Vol C Tables 4.2.6.8 and 6.1.1.4'
O O 0.0106 0.0060 'International Tables Vol C Tables 4.2.6.8 and 6.1.1.4'
Se Se -0.0929 2.2259 'International Tables Vol C Tables 4.2.6.8 and 6.1.1.4'

loop_
_geom_angle_atom_site_label_1
_geom_angle_atom_site_label_2
_geom_angle_atom_site_label_3
_geom_angle
_geom_angle_site_symmetry_1
_geom_angle_site_symmetry_3
_geom_angle_publ_flag
Mn2 Se1 Mn2 101.45(7) . 5_556 ?
Mn2 Se1 Mn1 67.02(3) . 5_556 ?
Mn2 Se1 Mn1 66.74(3) 5_556 5_556 ?
Mn2 Se1 Mn1 67.02(3) . . ?
Mn2 Se1 Mn1 66.74(3) 5_556 . ?
Mn1 Se1 Mn1 103.33(4) 5_556 . ?
Mn2 Se1 Cr1 130.82(6) . . ?
Mn2 Se1 Cr1 127.73(6) 5_556 . ?
Mn1 Se1 Cr1 128.31(2) 5_556 . ?
Mn1 Se1 Cr1 128.31(2) . . ?
C4 Mn1 C4 93.8(4) . 2_556 ?
C4 Mn1 C5 87.1(3) . . ?
C4 Mn1 C5 86.7(2) 2_556 . ?
C4 Mn1 C5 86.7(2) . 2_556 ?
C4 Mn1 C5 87.1(3) 2_556 2_556 ?
C5 Mn1 C5 170.9(4) . 2_556 ?
C4 Mn1 Se1 94.77(18) . 5_556 ?
C4 Mn1 Se1 171.31(18) 2_556 5_556 ?
C5 Mn1 Se1 92.44(19) . 5_556 ?
C5 Mn1 Se1 94.7(2) 2_556 5_556 ?
C4 Mn1 Se1 171.31(18) . . ?
C4 Mn1 Se1 94.78(18) 2_556 . ?
C5 Mn1 Se1 94.7(2) . . ?
C5 Mn1 Se1 92.44(19) 2_556 . ?
Se1 Mn1 Se1 76.67(4) 5_556 . ?
C4 Mn1 Mn2 117.96(18) . 5_556 ?
C4 Mn1 Mn2 120.90(17) 2_556 5_556 ?
C5 Mn1 Mn2 138.5(2) . 5_556 ?
C5 Mn1 Mn2 50.6(2) 2_556 5_556 ?
Se1 Mn1 Mn2 55.43(5) 5_556 5_556 ?
Se1 Mn1 Mn2 55.91(5) . 5_556 ?
C4 Mn1 Mn2 120.90(17) . . ?
C4 Mn1 Mn2 117.96(18) 2_556 . ?
C5 Mn1 Mn2 50.6(2) . . ?
C5 Mn1 Mn2 138.5(2) 2_556 . ?
Se1 Mn1 Mn2 55.91(5) 5_556 . ?
Se1 Mn1 Mn2 55.43(5) . . ?
Mn2 Mn1 Mn2 88.07(7) 5_556 . ?
C7 Mn2 C6 92.8(8) . . ?
C7 Mn2 C5 87.4(2) . 6 ?
C6 Mn2 C5 84.33(19) . 6 ?
C7 Mn2 C5 87.4(2) . . ?
C6 Mn2 C5 84.33(19) . . ?
C5 Mn2 C5 167.3(4) 6 . ?
C7 Mn2 Se1 95.6(5) . . ?
C6 Mn2 Se1 171.6(5) . . ?
C5 Mn2 Se1 96.0(2) 6 . ?
C5 Mn2 Se1 96.0(2) . . ?
C7 Mn2 Se1 174.2(5) . 5_556 ?
C6 Mn2 Se1 93.0(5) . 5_556 ?
C5 Mn2 Se1 93.2(2) 6 5_556 ?
C5 Mn2 Se1 93.2(2) . 5_556 ?
Se1 Mn2 Se1 78.55(7) . 5_556 ?
C7 Mn2 Mn1 119.5(3) . 5_556 ?
C6 Mn2 Mn1 117.8(3) . 5_556 ?
C5 Mn2 Mn1 50.0(2) 6 5_556 ?
C5 Mn2 Mn1 141.9(2) . 5_556 ?
Se1 Mn2 Mn1 57.54(4) . 5_556 ?
Se1 Mn2 Mn1 57.35(4) 5_556 5_556 ?
C7 Mn2 Mn1 119.5(3) . . ?
C6 Mn2 Mn1 117.8(3) . . ?
C5 Mn2 Mn1 141.9(2) 6 . ?
C5 Mn2 Mn1 50.0(2) . . ?
Se1 Mn2 Mn1 57.54(4) . . ?
Se1 Mn2 Mn1 57.35(4) 5_556 . ?
Mn1 Mn2 Mn1 91.93(7) 5_556 . ?
C2 Cr1 C3 91.3(2) . 6 ?
C2 Cr1 C3 91.3(2) . . ?
C3 Cr1 C3 92.2(3) 6 . ?
C2 Cr1 C1 90.8(3) . 6 ?
C3 Cr1 C1 177.1(2) 6 6 ?
C3 Cr1 C1 89.9(2) . 6 ?
C2 Cr1 C1 90.8(3) . . ?
C3 Cr1 C1 89.9(2) 6 . ?
C3 Cr1 C1 177.1(2) . . ?
C1 Cr1 C1 88.1(3) 6 . ?
C2 Cr1 Se1 179.7(3) . . ?
C3 Cr1 Se1 88.52(16) 6 . ?
C3 Cr1 Se1 88.52(16) . . ?
C1 Cr1 Se1 89.45(18) 6 . ?
C1 Cr1 Se1 89.45(18) . . ?
C6 O6 C6 180.000(5) . 5_557 ?
O1 C1 Cr1 176.3(6) . . ?
O2 C2 Cr1 179.6(8) . . ?
O3 C3 Cr1 178.8(5) . . ?
O4 C4 Mn1 178.5(5) . . ?
O5 C5 Mn1 152.8(8) . . ?
O5 C5 Mn2 127.7(8) . . ?
Mn1 C5 Mn2 79.4(3) . . ?
O6 C6 Mn2 170.3(13) . . ?
O7 C7 Mn2 178.2(15) . . ?

loop_
_geom_bond_atom_site_label_1
_geom_bond_atom_site_label_2
_geom_bond_distance
_geom_bond_site_symmetry_2
_geom_bond_publ_flag
Se1 Mn2 2.389(2) . ?
Se1 Mn2 2.408(2) 5_556 ?
Se1 Mn1 2.4479(10) 5_556 ?
Se1 Mn1 2.4479(10) . ?
Se1 Cr1 2.5407(13) . ?
Mn1 C4 1.822(7) . ?
Mn1 C4 1.822(7) 2_556 ?
Mn1 C5 2.082(8) . ?
Mn1 C5 2.082(8) 2_556 ?
Mn1 Se1 2.4479(10) 5_556 ?
Mn1 Mn2 2.6709(17) 5_556 ?
Mn1 Mn2 2.6709(17) . ?
Mn2 C7 1.77(2) . ?
Mn2 C6 1.811(17) . ?
Mn2 C5 2.098(7) 6 ?
Mn2 C5 2.098(7) . ?
Mn2 Se1 2.408(2) 5_556 ?
Mn2 Mn1 2.6709(17) 5_556 ?
Cr1 C2 1.843(9) . ?
Cr1 C3 1.909(6) 6 ?
Cr1 C3 1.909(6) . ?
Cr1 C1 1.902(6) 6 ?
Cr1 C1 1.902(6) . ?
O1 C1 1.124(7) . ?
O2 C2 1.172(10) . ?
O3 C3 1.140(6) . ?
O4 C4 1.138(7) . ?
O5 C5 1.043(7) . ?
O6 C6 1.294(17) . ?
O6 C6 1.294(17) 5_557 ?
O7 C7 1.18(2) . ?
